data_8000096
loop_
_publ_author_name
'Sasamori, Takahiro'
'Tsurusaki, Akihiro'
'Nagahora, Noriyoshi'
'Matsuda, Kazunari'
'Kanemitsu, Yoshihiko'
'Watanabe, Yasuaki'
'Furukawa, Yukio'
'Tokitoh, Norihiro'

_publ_section_title
;
 Synthesis and Properties of 9-Anthryldiphosphene
;
_journal_issue 12
_journal_name_full 'Chemistry Letters'
_journal_page_first 1382
_journal_paper_doi 10.1246/cl.2006.1382
_journal_volume 35
_journal_year 2006
_chemical_formula_moiety 'C41 H68 P2 Si6'
_chemical_formula_sum 'C41 H68 P2 Si6'
_chemical_formula_weight 791.43
_chemical_name_common anthryldiphosphene
_chemical_name_systematic
; 
 9-anthryldiphosphene 
;
_space_group_IT_number 2
_symmetry_cell_setting triclinic
_symmetry_Int_Tables_number 2
_symmetry_space_group_name_Hall '-P 1'
_symmetry_space_group_name_H-M 'P -1'
_atom_sites_solution_hydrogens geom
_atom_sites_solution_primary direct
_atom_sites_solution_secondary difmap
_audit_creation_date 2006-08-18
_audit_creation_method SHELXL-97
_cell_angle_alpha 80.0636(18)
_cell_angle_beta 89.1003(16)
_cell_angle_gamma 86.533(3)
_cell_formula_units_Z 2
_cell_length_a 9.3648(4)
_cell_length_b 10.9768(4)
_cell_length_c 23.3567(11)
_cell_measurement_temperature 103(2)
_cell_measurement_theta_max 25.0
_cell_measurement_theta_min 2.18
_cell_volume 2360.59(17)
_computing_cell_refinement HKL2000
_computing_data_collection CrystalClear
_computing_data_reduction HKL2000
_computing_structure_refinement 'SHELXL-97 (Sheldrick, 1997)'
_computing_structure_solution SIR-97
_diffrn_ambient_temperature 103(2)
_diffrn_detector_area_resol_mean 7.31
_diffrn_measured_fraction_theta_full 0.994
_diffrn_measured_fraction_theta_max 0.994
_diffrn_measurement_device_type 'Rigaku Mercury'
_diffrn_measurement_method \w
_diffrn_radiation_monochromator graphite
_diffrn_radiation_source 'fine-focus sealed tube'
_diffrn_radiation_type MoK\a
_diffrn_radiation_wavelength 0.71069
_diffrn_reflns_av_R_equivalents 0.0722
_diffrn_reflns_av_sigmaI/netI 0.1077
_diffrn_reflns_limit_h_max 11
_diffrn_reflns_limit_h_min -10
_diffrn_reflns_limit_k_max 13
_diffrn_reflns_limit_k_min -13
_diffrn_reflns_limit_l_max 27
_diffrn_reflns_limit_l_min -27
_diffrn_reflns_number 15612
_diffrn_reflns_theta_full 25.00
_diffrn_reflns_theta_max 25.00
_diffrn_reflns_theta_min 2.18
_exptl_absorpt_coefficient_mu 0.271
_exptl_absorpt_correction_T_max 0.9734
_exptl_absorpt_correction_T_min 0.9479
_exptl_absorpt_correction_type multi-scan
_exptl_absorpt_process_details 'Jacobson, R. (1998) Private communication'
_exptl_crystal_colour red
_exptl_crystal_density_diffrn 1.113
_exptl_crystal_density_method 'not measured'
_exptl_crystal_description prism
_exptl_crystal_F_000 856
_exptl_crystal_size_max 0.20
_exptl_crystal_size_mid 0.20
_exptl_crystal_size_min 0.10
_refine_diff_density_max 0.770
_refine_diff_density_min -0.606
_refine_diff_density_rms 0.096
_refine_ls_extinction_coef none
_refine_ls_extinction_method none
_refine_ls_goodness_of_fit_ref 1.082
_refine_ls_hydrogen_treatment constr
_refine_ls_matrix_type full
_refine_ls_number_parameters 460
_refine_ls_number_reflns 8261
_refine_ls_number_restraints 0
_refine_ls_restrained_S_all 1.082
_refine_ls_R_factor_all 0.1117
_refine_ls_R_factor_gt 0.0668
_refine_ls_shift/su_max 0.001
_refine_ls_shift/su_mean 0.000
_refine_ls_structure_factor_coef Fsqd
_refine_ls_weighting_details 'calc w=1/[\s^2^(Fo^2^)+(0.0800P)^2^+0.0000P] where P=(Fo^2^+2Fc^2^)/3'
_refine_ls_weighting_scheme calc
_refine_ls_wR_factor_gt 0.1576
_refine_ls_wR_factor_ref 0.1774
_reflns_number_gt 5166
_reflns_number_total 8261
_reflns_threshold_expression >2sigma(I)
_cod_data_source_file 35-1382sup1.cif
_cod_data_source_block compound1
_cod_original_sg_symbol_Hall '    -P 1'
_cod_database_code 8000096

loop_
_symmetry_equiv_pos_as_xyz
'x, y, z'
'-x, -y, -z'

loop_
_atom_site_label
_atom_site_type_symbol
_atom_site_fract_x
_atom_site_fract_y
_atom_site_fract_z
_atom_site_U_iso_or_equiv
_atom_site_adp_type
_atom_site_occupancy
_atom_site_symmetry_multiplicity
_atom_site_calc_flag
_atom_site_refinement_flags
P1 P 0.14854(12) 0.42085(11) 0.88038(5) 0.0283(3) Uani 1 1 d .
P2 P 0.31350(12) 0.47381(10) 0.82577(5) 0.0237(3) Uani 1 1 d .
C1 C 0.1793(4) 0.5029(4) 0.94093(18) 0.0254(10) Uani 1 1 d .
C2 C 0.2721(4) 0.4513(4) 0.98698(18) 0.0250(10) Uani 1 1 d .
C3 C 0.3622(5) 0.3414(4) 0.9866(2) 0.0322(11) Uani 1 1 d .
H1 H 0.3592 0.2996 0.9543 0.039 Uiso 1 1 calc R
C4 C 0.4513(5) 0.2955(4) 1.0311(2) 0.0352(11) Uani 1 1 d .
H2 H 0.5098 0.2224 1.0294 0.042 Uiso 1 1 calc R
C5 C 0.4593(5) 0.3546(4) 1.0804(2) 0.0375(12) Uani 1 1 d .
H3 H 0.5231 0.3220 1.1112 0.045 Uiso 1 1 calc R
C6 C 0.3741(5) 0.4588(4) 1.0828(2) 0.0343(11) Uani 1 1 d .
H4 H 0.3781 0.4975 1.1161 0.041 Uiso 1 1 calc R
C7 C 0.2800(4) 0.5109(4) 1.03720(19) 0.0273(10) Uani 1 1 d .
C8 C 0.1953(4) 0.6190(4) 1.03929(19) 0.0271(10) Uani 1 1 d .
H5 H 0.2001 0.6578 1.0725 0.033 Uiso 1 1 calc R
C9 C 0.1045(4) 0.6714(4) 0.99449(18) 0.0247(10) Uani 1 1 d .
C10 C 0.0170(5) 0.7821(4) 0.99726(19) 0.0287(10) Uani 1 1 d .
H6 H 0.0224 0.8213 1.0303 0.034 Uiso 1 1 calc R
C11 C -0.0735(5) 0.8319(4) 0.9533(2) 0.0340(11) Uani 1 1 d .
H7 H -0.1295 0.9060 0.9558 0.041 Uiso 1 1 calc R
C12 C -0.0854(5) 0.7747(4) 0.9039(2) 0.0333(11) Uani 1 1 d .
H8 H -0.1496 0.8097 0.8736 0.040 Uiso 1 1 calc R
C13 C -0.0037(4) 0.6684(4) 0.90010(19) 0.0288(10) Uani 1 1 d .
H9 H -0.0126 0.6305 0.8668 0.035 Uiso 1 1 calc R
C14 C 0.0942(4) 0.6132(4) 0.94443(18) 0.0237(9) Uani 1 1 d .
C15 C 0.2804(4) 0.3891(4) 0.76585(17) 0.0191(9) Uani 1 1 d .
C16 C 0.2339(4) 0.4593(4) 0.71219(17) 0.0182(9) Uani 1 1 d .
C17 C 0.2111(4) 0.3979(4) 0.66545(17) 0.0212(9) Uani 1 1 d .
H10 H 0.1760 0.4445 0.6299 0.025 Uiso 1 1 calc R
C18 C 0.2391(4) 0.2688(4) 0.66994(17) 0.0212(9) Uani 1 1 d .
C19 C 0.2900(4) 0.2046(4) 0.72266(17) 0.0208(9) Uani 1 1 d .
H11 H 0.3102 0.1178 0.7262 0.025 Uiso 1 1 calc R
C20 C 0.3134(4) 0.2601(4) 0.77113(17) 0.0200(9) Uani 1 1 d .
C21 C 0.2086(4) 0.5995(4) 0.70387(17) 0.0212(9) Uani 1 1 d .
H12 H 0.2355 0.6190 0.7424 0.025 Uiso 1 1 calc R
C22 C 0.2092(4) 0.2014(4) 0.62038(17) 0.0230(9) Uani 1 1 d .
H13 H 0.2304 0.1125 0.6378 0.028 Uiso 1 1 calc R
C23 C 0.3719(4) 0.1802(4) 0.82580(17) 0.0197(9) Uani 1 1 d .
H14 H 0.3659 0.2373 0.8549 0.024 Uiso 1 1 calc R
Si1 Si 0.01360(13) 0.65612(11) 0.69683(5) 0.0271(3) Uani 1 1 d .
Si2 Si 0.34765(13) 0.67917(12) 0.65259(6) 0.0294(3) Uani 1 1 d .
Si3 Si 0.01177(12) 0.20715(11) 0.60323(5) 0.0242(3) Uani 1 1 d .
Si4 Si 0.34620(13) 0.22868(11) 0.55983(5) 0.0260(3) Uani 1 1 d .
Si5 Si 0.25324(12) 0.05149(11) 0.85809(5) 0.0243(3) Uani 1 1 d .
Si6 Si 0.57137(12) 0.14283(11) 0.81900(5) 0.0249(3) Uani 1 1 d .
C24 C -0.0974(5) 0.5416(4) 0.7432(2) 0.0378(12) Uani 1 1 d .
H15 H -0.1923 0.5803 0.7490 0.057 Uiso 1 1 calc R
H16 H -0.0509 0.5143 0.7809 0.057 Uiso 1 1 calc R
H17 H -0.1072 0.4699 0.7239 0.057 Uiso 1 1 calc R
C25 C -0.0086(5) 0.8086(4) 0.7230(2) 0.0436(13) Uani 1 1 d .
H18 H 0.0526 0.8681 0.6999 0.065 Uiso 1 1 calc R
H19 H 0.0188 0.7972 0.7640 0.065 Uiso 1 1 calc R
H20 H -0.1087 0.8401 0.7188 0.065 Uiso 1 1 calc R
C26 C -0.0588(5) 0.6804(5) 0.6217(2) 0.0440(13) Uani 1 1 d .
H21 H -0.0452 0.6033 0.6060 0.066 Uiso 1 1 calc R
H22 H -0.0083 0.7458 0.5971 0.066 Uiso 1 1 calc R
H23 H -0.1611 0.7049 0.6225 0.066 Uiso 1 1 calc R
C27 C 0.3855(7) 0.8279(5) 0.6742(3) 0.0614(18) Uani 1 1 d .
H24 H 0.4188 0.8129 0.7146 0.092 Uiso 1 1 calc R
H25 H 0.2982 0.8825 0.6709 0.092 Uiso 1 1 calc R
H26 H 0.4598 0.8674 0.6487 0.092 Uiso 1 1 calc R
C28 C 0.2919(5) 0.7156(5) 0.5744(2) 0.0431(13) Uani 1 1 d .
H27 H 0.2214 0.7862 0.5690 0.065 Uiso 1 1 calc R
H28 H 0.2495 0.6433 0.5636 0.065 Uiso 1 1 calc R
H29 H 0.3758 0.7362 0.5498 0.065 Uiso 1 1 calc R
C29 C 0.5142(5) 0.5766(5) 0.6568(2) 0.0492(14) Uani 1 1 d .
H30 H 0.5881 0.6185 0.6320 0.074 Uiso 1 1 calc R
H31 H 0.4946 0.4993 0.6435 0.074 Uiso 1 1 calc R
H32 H 0.5477 0.5579 0.6971 0.074 Uiso 1 1 calc R
C30 C -0.0886(5) 0.1939(5) 0.6729(2) 0.0449(14) Uani 1 1 d .
H33 H -0.1904 0.1875 0.6656 0.067 Uiso 1 1 calc R
H34 H -0.0760 0.2674 0.6905 0.067 Uiso 1 1 calc R
H35 H -0.0523 0.1198 0.6994 0.067 Uiso 1 1 calc R
C31 C -0.0522(5) 0.3508(5) 0.5539(2) 0.0471(14) Uani 1 1 d .
H36 H -0.0071 0.3529 0.5156 0.071 Uiso 1 1 calc R
H37 H -0.0269 0.4232 0.5701 0.071 Uiso 1 1 calc R
H38 H -0.1563 0.3519 0.5500 0.071 Uiso 1 1 calc R
C32 C -0.0271(5) 0.0721(5) 0.5687(2) 0.0420(13) Uani 1 1 d .
H39 H 0.0141 -0.0041 0.5923 0.063 Uiso 1 1 calc R
H40 H 0.0151 0.0823 0.5296 0.063 Uiso 1 1 calc R
H41 H -0.1308 0.0672 0.5661 0.063 Uiso 1 1 calc R
C33 C 0.3338(5) 0.3895(4) 0.5186(2) 0.0424(13) Uani 1 1 d .
H42 H 0.4070 0.3981 0.4879 0.064 Uiso 1 1 calc R
H43 H 0.3492 0.4477 0.5450 0.064 Uiso 1 1 calc R
H44 H 0.2388 0.4076 0.5011 0.064 Uiso 1 1 calc R
C34 C 0.3247(5) 0.1199(5) 0.5079(2) 0.0400(12) Uani 1 1 d .
H45 H 0.2330 0.1399 0.4877 0.060 Uiso 1 1 calc R
H46 H 0.3267 0.0347 0.5292 0.060 Uiso 1 1 calc R
H47 H 0.4030 0.1278 0.4794 0.060 Uiso 1 1 calc R
C35 C 0.5272(5) 0.1959(5) 0.5934(2) 0.0459(14) Uani 1 1 d .
H48 H 0.6006 0.2075 0.5629 0.069 Uiso 1 1 calc R
H49 H 0.5355 0.1103 0.6142 0.069 Uiso 1 1 calc R
H50 H 0.5404 0.2527 0.6207 0.069 Uiso 1 1 calc R
C36 C 0.0616(4) 0.1015(4) 0.8411(2) 0.0328(11) Uani 1 1 d .
H51 H 0.0476 0.1154 0.7990 0.049 Uiso 1 1 calc R
H52 H 0.0367 0.1784 0.8559 0.049 Uiso 1 1 calc R
H53 H 0.0000 0.0368 0.8597 0.049 Uiso 1 1 calc R
C37 C 0.2920(5) -0.0977(4) 0.8311(2) 0.0362(12) Uani 1 1 d .
H54 H 0.3924 -0.1256 0.8385 0.054 Uiso 1 1 calc R
H55 H 0.2736 -0.0854 0.7892 0.054 Uiso 1 1 calc R
H56 H 0.2302 -0.1605 0.8514 0.054 Uiso 1 1 calc R
C38 C 0.2813(5) 0.0225(4) 0.93856(18) 0.0294(10) Uani 1 1 d .
H57 H 0.2230 -0.0450 0.9567 0.044 Uiso 1 1 calc R
H58 H 0.2531 0.0978 0.9541 0.044 Uiso 1 1 calc R
H59 H 0.3825 -0.0006 0.9469 0.044 Uiso 1 1 calc R
C39 C 0.6444(5) 0.0839(5) 0.8931(2) 0.0430(13) Uani 1 1 d .
H60 H 0.7490 0.0840 0.8918 0.064 Uiso 1 1 calc R
H61 H 0.6156 -0.0007 0.9064 0.064 Uiso 1 1 calc R
H62 H 0.6069 0.1375 0.9201 0.064 Uiso 1 1 calc R
C40 C 0.6565(5) 0.2896(4) 0.7896(2) 0.0336(11) Uani 1 1 d .
H63 H 0.7608 0.2753 0.7912 0.050 Uiso 1 1 calc R
H64 H 0.6266 0.3529 0.8129 0.050 Uiso 1 1 calc R
H65 H 0.6269 0.3178 0.7492 0.050 Uiso 1 1 calc R
C41 C 0.6211(5) 0.0282(4) 0.7705(2) 0.0427(13) Uani 1 1 d .
H66 H 0.5779 0.0565 0.7322 0.064 Uiso 1 1 calc R
H67 H 0.5860 -0.0525 0.7874 0.064 Uiso 1 1 calc R
H68 H 0.7254 0.0206 0.7664 0.064 Uiso 1 1 calc R

loop_
_atom_site_aniso_label
_atom_site_aniso_U_11
_atom_site_aniso_U_22
_atom_site_aniso_U_33
_atom_site_aniso_U_23
_atom_site_aniso_U_13
_atom_site_aniso_U_12
P1 0.0336(7) 0.0265(7) 0.0256(6) -0.0084(5) 0.0043(5) 0.0018(5)
P2 0.0296(6) 0.0210(6) 0.0204(6) -0.0048(5) -0.0001(5) 0.0028(5)
C1 0.031(2) 0.019(2) 0.026(2) -0.0045(19) 0.0059(19) -0.0030(19)
C2 0.025(2) 0.024(2) 0.025(2) -0.0043(19) 0.0043(18) 0.0026(19)
C3 0.034(3) 0.027(3) 0.035(3) -0.006(2) 0.007(2) 0.004(2)
C4 0.036(3) 0.026(3) 0.040(3) -0.001(2) -0.002(2) 0.009(2)
C5 0.038(3) 0.034(3) 0.037(3) 0.003(2) -0.013(2) 0.001(2)
C6 0.038(3) 0.034(3) 0.030(3) -0.005(2) -0.005(2) 0.004(2)
C7 0.029(2) 0.027(3) 0.025(2) 0.001(2) -0.0002(19) -0.003(2)
C8 0.031(2) 0.024(2) 0.027(2) -0.006(2) 0.0003(19) -0.004(2)
C9 0.027(2) 0.022(2) 0.024(2) -0.0021(19) 0.0052(19) 0.0006(19)
C10 0.038(3) 0.024(2) 0.023(2) -0.003(2) 0.005(2) 0.006(2)
C11 0.038(3) 0.026(3) 0.034(3) 0.001(2) 0.007(2) 0.004(2)
C12 0.039(3) 0.027(3) 0.029(3) 0.005(2) 0.004(2) 0.004(2)
C13 0.034(2) 0.029(3) 0.022(2) -0.003(2) 0.0054(19) 0.001(2)
C14 0.026(2) 0.023(2) 0.020(2) -0.0014(18) 0.0026(18) -0.0004(19)
C15 0.021(2) 0.018(2) 0.019(2) -0.0061(18) 0.0037(17) 0.0031(18)
C16 0.020(2) 0.014(2) 0.021(2) -0.0047(17) 0.0020(17) 0.0005(17)
C17 0.023(2) 0.021(2) 0.019(2) -0.0011(18) -0.0012(17) 0.0027(18)
C18 0.022(2) 0.021(2) 0.021(2) -0.0030(18) 0.0027(17) 0.0021(18)
C19 0.022(2) 0.013(2) 0.028(2) -0.0058(18) 0.0017(18) 0.0017(17)
C20 0.018(2) 0.018(2) 0.021(2) 0.0023(18) 0.0030(17) 0.0036(17)
C21 0.029(2) 0.017(2) 0.016(2) -0.0013(17) -0.0046(17) 0.0024(18)
C22 0.030(2) 0.019(2) 0.019(2) -0.0049(18) 0.0007(18) 0.0036(19)
C23 0.024(2) 0.015(2) 0.019(2) -0.0049(17) -0.0023(17) 0.0074(17)
Si1 0.0297(7) 0.0208(7) 0.0295(7) -0.0031(5) -0.0019(5) 0.0068(5)
Si2 0.0338(7) 0.0218(7) 0.0313(7) -0.0013(6) 0.0043(6) -0.0008(6)
Si3 0.0280(6) 0.0220(7) 0.0232(6) -0.0055(5) 0.0000(5) 0.0002(5)
Si4 0.0297(7) 0.0251(7) 0.0233(7) -0.0061(5) 0.0036(5) 0.0028(5)
Si5 0.0265(6) 0.0206(6) 0.0234(6) 0.0004(5) 0.0025(5) 0.0044(5)
Si6 0.0255(6) 0.0214(7) 0.0257(7) -0.0008(5) 0.0027(5) 0.0059(5)
C24 0.028(2) 0.034(3) 0.048(3) 0.002(2) -0.001(2) 0.004(2)
C25 0.047(3) 0.028(3) 0.058(4) -0.016(3) -0.001(3) 0.014(2)
C26 0.041(3) 0.051(3) 0.038(3) -0.007(3) -0.010(2) 0.016(3)
C27 0.088(5) 0.044(4) 0.060(4) -0.024(3) 0.030(3) -0.031(3)
C28 0.048(3) 0.040(3) 0.039(3) -0.001(2) 0.007(2) 0.000(3)
C29 0.041(3) 0.053(4) 0.049(3) 0.003(3) 0.007(3) -0.002(3)
C30 0.034(3) 0.067(4) 0.037(3) -0.020(3) 0.009(2) -0.004(3)
C31 0.043(3) 0.036(3) 0.058(4) 0.006(3) -0.021(3) -0.003(3)
C32 0.041(3) 0.035(3) 0.055(3) -0.022(3) -0.002(2) -0.005(2)
C33 0.056(3) 0.028(3) 0.040(3) -0.001(2) 0.018(3) 0.003(2)
C34 0.049(3) 0.038(3) 0.035(3) -0.017(2) 0.014(2) 0.002(2)
C35 0.031(3) 0.068(4) 0.038(3) -0.007(3) 0.003(2) -0.001(3)
C36 0.028(2) 0.031(3) 0.036(3) 0.002(2) 0.001(2) 0.003(2)
C37 0.045(3) 0.026(3) 0.037(3) -0.004(2) 0.010(2) 0.001(2)
C38 0.032(2) 0.028(3) 0.025(2) 0.002(2) 0.004(2) 0.003(2)
C39 0.027(2) 0.058(4) 0.038(3) 0.006(3) -0.001(2) 0.009(2)
C40 0.034(3) 0.029(3) 0.037(3) -0.004(2) 0.008(2) -0.001(2)
C41 0.039(3) 0.029(3) 0.061(4) -0.012(3) 0.011(3) 0.004(2)

loop_
_atom_type_symbol
_atom_type_description
_atom_type_scat_dispersion_real
_atom_type_scat_dispersion_imag
_atom_type_scat_source
C C 0.0033 0.0016 'International Tables Vol C Tables 4.2.6.8 and 6.1.1.4'
H H 0.0000 0.0000 'International Tables Vol C Tables 4.2.6.8 and 6.1.1.4'
Si Si 0.0817 0.0704 'International Tables Vol C Tables 4.2.6.8 and 6.1.1.4'
P P 0.1023 0.0942 'International Tables Vol C Tables 4.2.6.8 and 6.1.1.4'

loop_
_geom_angle_atom_site_label_1
_geom_angle_atom_site_label_2
_geom_angle_atom_site_label_3
_geom_angle
C1 P1 P2 101.86(14)
C15 P2 P1 100.79(13)
C2 C1 C14 119.7(4)
C2 C1 P1 121.4(3)
C14 C1 P1 118.5(3)
C1 C2 C3 123.2(4)
C1 C2 C7 119.7(4)
C3 C2 C7 117.0(4)
C4 C3 C2 121.6(4)
C4 C3 H1 119.2
C2 C3 H1 119.2
C3 C4 C5 121.2(4)
C3 C4 H2 119.4
C5 C4 H2 119.4
C6 C5 C4 119.1(4)
C6 C5 H3 120.5
C4 C5 H3 120.5
C5 C6 C7 121.9(4)
C5 C6 H4 119.1
C7 C6 H4 119.1
C8 C7 C6 121.7(4)
C8 C7 C2 119.1(4)
C6 C7 C2 119.2(4)
C9 C8 C7 122.0(4)
C9 C8 H5 119.0
C7 C8 H5 119.0
C8 C9 C14 119.8(4)
C8 C9 C10 121.5(4)
C14 C9 C10 118.7(4)
C11 C10 C9 121.0(4)
C11 C10 H6 119.5
C9 C10 H6 119.5
C10 C11 C12 120.8(4)
C10 C11 H7 119.6
C12 C11 H7 119.6
C13 C12 C11 119.6(5)
C13 C12 H8 120.2
C11 C12 H8 120.2
C12 C13 C14 122.0(4)
C12 C13 H9 119.0
C14 C13 H9 119.0
C1 C14 C13 122.5(4)
C1 C14 C9 119.6(4)
C13 C14 C9 117.9(4)
C16 C15 C20 120.4(3)
C16 C15 P2 117.7(3)
C20 C15 P2 121.6(3)
C17 C16 C15 119.0(4)
C17 C16 C21 119.4(4)
C15 C16 C21 121.6(3)
C16 C17 C18 121.7(4)
C16 C17 H10 119.1
C18 C17 H10 119.1
C19 C18 C17 117.2(4)
C19 C18 C22 120.9(4)
C17 C18 C22 121.9(4)
C18 C19 C20 123.9(4)
C18 C19 H11 118.1
C20 C19 H11 118.1
C19 C20 C15 117.6(4)
C19 C20 C23 118.8(4)
C15 C20 C23 123.6(4)
C16 C21 Si1 114.3(3)
C16 C21 Si2 110.8(3)
Si1 C21 Si2 120.1(2)
C16 C21 H12 103.0
Si1 C21 H12 103.0
Si2 C21 H12 103.0
C18 C22 Si4 112.5(3)
C18 C22 Si3 112.3(3)
Si4 C22 Si3 120.5(2)
C18 C22 H13 102.9
Si4 C22 H13 102.9
Si3 C22 H13 102.9
C20 C23 Si5 114.0(3)
C20 C23 Si6 111.2(3)
Si5 C23 Si6 118.8(2)
C20 C23 H14 103.5
Si5 C23 H14 103.5
Si6 C23 H14 103.5
C26 Si1 C24 107.5(2)
C26 Si1 C25 107.3(2)
C24 Si1 C25 109.1(2)
C26 Si1 C21 115.1(2)
C24 Si1 C21 109.2(2)
C25 Si1 C21 108.5(2)
C27 Si2 C29 109.8(3)
C27 Si2 C28 106.7(3)
C29 Si2 C28 107.6(2)
C27 Si2 C21 109.5(2)
C29 Si2 C21 108.8(2)
C28 Si2 C21 114.4(2)
C30 Si3 C31 109.5(3)
C30 Si3 C32 107.9(2)
C31 Si3 C32 108.2(2)
C30 Si3 C22 107.8(2)
C31 Si3 C22 113.5(2)
C32 Si3 C22 109.7(2)
C33 Si4 C34 108.5(2)
C33 Si4 C35 109.0(2)
C34 Si4 C35 108.5(2)
C33 Si4 C22 113.1(2)
C34 Si4 C22 110.11(19)
C35 Si4 C22 107.6(2)
C37 Si5 C38 108.2(2)
C37 Si5 C36 107.3(2)
C38 Si5 C36 110.1(2)
C37 Si5 C23 114.53(19)
C38 Si5 C23 107.13(18)
C36 Si5 C23 109.58(19)
C40 Si6 C39 108.1(2)
C40 Si6 C41 108.1(2)
C39 Si6 C41 109.3(2)
C40 Si6 C23 107.83(19)
C39 Si6 C23 108.47(19)
C41 Si6 C23 114.9(2)
Si1 C24 H15 109.5
Si1 C24 H16 109.5
H15 C24 H16 109.5
Si1 C24 H17 109.5
H15 C24 H17 109.5
H16 C24 H17 109.5
Si1 C25 H18 109.5
Si1 C25 H19 109.5
H18 C25 H19 109.5
Si1 C25 H20 109.5
H18 C25 H20 109.5
H19 C25 H20 109.5
Si1 C26 H21 109.5
Si1 C26 H22 109.5
H21 C26 H22 109.5
Si1 C26 H23 109.5
H21 C26 H23 109.5
H22 C26 H23 109.5
Si2 C27 H24 109.5
Si2 C27 H25 109.5
H24 C27 H25 109.5
Si2 C27 H26 109.5
H24 C27 H26 109.5
H25 C27 H26 109.5
Si2 C28 H27 109.5
Si2 C28 H28 109.5
H27 C28 H28 109.5
Si2 C28 H29 109.5
H27 C28 H29 109.5
H28 C28 H29 109.5
Si2 C29 H30 109.5
Si2 C29 H31 109.5
H30 C29 H31 109.5
Si2 C29 H32 109.5
H30 C29 H32 109.5
H31 C29 H32 109.5
Si3 C30 H33 109.5
Si3 C30 H34 109.5
H33 C30 H34 109.5
Si3 C30 H35 109.5
H33 C30 H35 109.5
H34 C30 H35 109.5
Si3 C31 H36 109.5
Si3 C31 H37 109.5
H36 C31 H37 109.5
Si3 C31 H38 109.5
H36 C31 H38 109.5
H37 C31 H38 109.5
Si3 C32 H39 109.5
Si3 C32 H40 109.5
H39 C32 H40 109.5
Si3 C32 H41 109.5
H39 C32 H41 109.5
H40 C32 H41 109.5
Si4 C33 H42 109.5
Si4 C33 H43 109.5
H42 C33 H43 109.5
Si4 C33 H44 109.5
H42 C33 H44 109.5
H43 C33 H44 109.5
Si4 C34 H45 109.5
Si4 C34 H46 109.5
H45 C34 H46 109.5
Si4 C34 H47 109.5
H45 C34 H47 109.5
H46 C34 H47 109.5
Si4 C35 H48 109.5
Si4 C35 H49 109.5
H48 C35 H49 109.5
Si4 C35 H50 109.5
H48 C35 H50 109.5
H49 C35 H50 109.5
Si5 C36 H51 109.5
Si5 C36 H52 109.5
H51 C36 H52 109.5
Si5 C36 H53 109.5
H51 C36 H53 109.5
H52 C36 H53 109.5
Si5 C37 H54 109.5
Si5 C37 H55 109.5
H54 C37 H55 109.5
Si5 C37 H56 109.5
H54 C37 H56 109.5
H55 C37 H56 109.5
Si5 C38 H57 109.5
Si5 C38 H58 109.5
H57 C38 H58 109.5
Si5 C38 H59 109.5
H57 C38 H59 109.5
H58 C38 H59 109.5
Si6 C39 H60 109.5
Si6 C39 H61 109.5
H60 C39 H61 109.5
Si6 C39 H62 109.5
H60 C39 H62 109.5
H61 C39 H62 109.5
Si6 C40 H63 109.5
Si6 C40 H64 109.5
H63 C40 H64 109.5
Si6 C40 H65 109.5
H63 C40 H65 109.5
H64 C40 H65 109.5
Si6 C41 H66 109.5
Si6 C41 H67 109.5
H66 C41 H67 109.5
Si6 C41 H68 109.5
H66 C41 H68 109.5
H67 C41 H68 109.5

loop_
_geom_bond_atom_site_label_1
_geom_bond_atom_site_label_2
_geom_bond_distance
P1 C1 1.838(4)
P1 P2 2.0352(16)
P2 C15 1.848(4)
C1 C2 1.412(6)
C1 C14 1.422(6)
C2 C3 1.431(6)
C2 C7 1.443(6)
C3 C4 1.351(6)
C3 H1 0.9500
C4 C5 1.420(6)
C4 H2 0.9500
C5 C6 1.363(6)
C5 H3 0.9500
C6 C7 1.412(6)
C6 H4 0.9500
C7 C8 1.395(6)
C8 C9 1.382(6)
C8 H5 0.9500
C9 C14 1.433(6)
C9 C10 1.434(6)
C10 C11 1.360(6)
C10 H6 0.9500
C11 C12 1.414(6)
C11 H7 0.9500
C12 C13 1.372(6)
C12 H8 0.9500
C13 C14 1.423(6)
C13 H9 0.9500
C15 C16 1.413(6)
C15 C20 1.416(5)
C16 C17 1.403(5)
C16 C21 1.523(5)
C17 C18 1.411(5)
C17 H10 0.9500
C18 C19 1.385(6)
C18 C22 1.515(5)
C19 C20 1.401(5)
C19 H11 0.9500
C20 C23 1.509(5)
C21 Si1 1.893(4)
C21 Si2 1.903(4)
C21 H12 1.0000
C22 Si4 1.892(4)
C22 Si3 1.893(4)
C22 H13 1.0000
C23 Si5 1.897(4)
C23 Si6 1.898(4)
C23 H14 1.0000
Si1 C26 1.861(5)
Si1 C24 1.867(5)
Si1 C25 1.877(4)
Si2 C27 1.846(5)
Si2 C29 1.862(5)
Si2 C28 1.876(5)
Si3 C30 1.855(4)
Si3 C31 1.858(5)
Si3 C32 1.861(4)
Si4 C33 1.857(5)
Si4 C34 1.865(4)
Si4 C35 1.867(5)
Si5 C37 1.868(4)
Si5 C38 1.871(4)
Si5 C36 1.873(4)
Si6 C40 1.860(4)
Si6 C39 1.865(5)
Si6 C41 1.868(5)
C24 H15 0.9800
C24 H16 0.9800
C24 H17 0.9800
C25 H18 0.9800
C25 H19 0.9800
C25 H20 0.9800
C26 H21 0.9800
C26 H22 0.9800
C26 H23 0.9800
C27 H24 0.9800
C27 H25 0.9800
C27 H26 0.9800
C28 H27 0.9800
C28 H28 0.9800
C28 H29 0.9800
C29 H30 0.9800
C29 H31 0.9800
C29 H32 0.9800
C30 H33 0.9800
C30 H34 0.9800
C30 H35 0.9800
C31 H36 0.9800
C31 H37 0.9800
C31 H38 0.9800
C32 H39 0.9800
C32 H40 0.9800
C32 H41 0.9800
C33 H42 0.9800
C33 H43 0.9800
C33 H44 0.9800
C34 H45 0.9800
C34 H46 0.9800
C34 H47 0.9800
C35 H48 0.9800
C35 H49 0.9800
C35 H50 0.9800
C36 H51 0.9800
C36 H52 0.9800
C36 H53 0.9800
C37 H54 0.9800
C37 H55 0.9800
C37 H56 0.9800
C38 H57 0.9800
C38 H58 0.9800
C38 H59 0.9800
C39 H60 0.9800
C39 H61 0.9800
C39 H62 0.9800
C40 H63 0.9800
C40 H64 0.9800
C40 H65 0.9800
C41 H66 0.9800
C41 H67 0.9800
C41 H68 0.9800

loop_
_geom_torsion_atom_site_label_1
_geom_torsion_atom_site_label_2
_geom_torsion_atom_site_label_3
_geom_torsion_atom_site_label_4
_geom_torsion
C1 P1 P2 C15 179.6(2)
P2 P1 C1 C2 -86.0(3)
P2 P1 C1 C14 101.7(3)
C14 C1 C2 C3 -179.4(4)
P1 C1 C2 C3 8.3(6)
C14 C1 C2 C7 -0.1(6)
P1 C1 C2 C7 -172.3(3)
C1 C2 C3 C4 179.0(4)
C7 C2 C3 C4 -0.3(6)
C2 C3 C4 C5 0.1(7)
C3 C4 C5 C6 0.7(7)
C4 C5 C6 C7 -1.2(7)
C5 C6 C7 C8 -178.6(4)
C5 C6 C7 C2 0.9(7)
C1 C2 C7 C8 0.0(6)
C3 C2 C7 C8 179.4(4)
C1 C2 C7 C6 -179.5(4)
C3 C2 C7 C6 -0.2(6)
C6 C7 C8 C9 179.1(4)
C2 C7 C8 C9 -0.5(6)
C7 C8 C9 C14 1.0(6)
C7 C8 C9 C10 179.5(4)
C8 C9 C10 C11 -179.0(4)
C14 C9 C10 C11 -0.4(6)
C9 C10 C11 C12 0.9(7)
C10 C11 C12 C13 -0.6(6)
C11 C12 C13 C14 -0.2(6)
C2 C1 C14 C13 -178.6(4)
P1 C1 C14 C13 -6.2(5)
C2 C1 C14 C9 0.6(6)
P1 C1 C14 C9 173.0(3)
C12 C13 C14 C1 179.9(4)
C12 C13 C14 C9 0.7(6)
C8 C9 C14 C1 -1.0(6)
C10 C9 C14 C1 -179.6(4)
C8 C9 C14 C13 178.2(4)
C10 C9 C14 C13 -0.4(6)
P1 P2 C15 C16 110.2(3)
P1 P2 C15 C20 -75.9(3)
C20 C15 C16 C17 4.5(6)
P2 C15 C16 C17 178.5(3)
C20 C15 C16 C21 -175.2(3)
P2 C15 C16 C21 -1.3(5)
C15 C16 C17 C18 -2.7(6)
C21 C16 C17 C18 177.1(3)
C16 C17 C18 C19 0.1(6)
C16 C17 C18 C22 177.6(3)
C17 C18 C19 C20 0.7(6)
C22 C18 C19 C20 -176.9(3)
C18 C19 C20 C15 1.2(6)
C18 C19 C20 C23 -178.9(4)
C16 C15 C20 C19 -3.8(5)
P2 C15 C20 C19 -177.5(3)
C16 C15 C20 C23 176.3(3)
P2 C15 C20 C23 2.5(5)
C17 C16 C21 Si1 71.0(4)
C15 C16 C21 Si1 -109.2(4)
C17 C16 C21 Si2 -68.5(4)
C15 C16 C21 Si2 111.3(4)
C19 C18 C22 Si4 -107.4(4)
C17 C18 C22 Si4 75.2(4)
C19 C18 C22 Si3 112.7(4)
C17 C18 C22 Si3 -64.7(4)
C19 C20 C23 Si5 -60.6(4)
C15 C20 C23 Si5 119.4(4)
C19 C20 C23 Si6 77.1(4)
C15 C20 C23 Si6 -102.9(4)
C16 C21 Si1 C26 -87.2(3)
Si2 C21 Si1 C26 48.3(3)
C16 C21 Si1 C24 33.8(3)
Si2 C21 Si1 C24 169.3(2)
C16 C21 Si1 C25 152.7(3)
Si2 C21 Si1 C25 -71.9(3)
C16 C21 Si2 C27 -147.3(3)
Si1 C21 Si2 C27 75.9(3)
C16 C21 Si2 C29 -27.3(3)
Si1 C21 Si2 C29 -164.1(2)
C16 C21 Si2 C28 93.1(3)
Si1 C21 Si2 C28 -43.8(3)
C18 C22 Si3 C30 -37.4(4)
Si4 C22 Si3 C30 -173.7(3)
C18 C22 Si3 C31 84.1(4)
Si4 C22 Si3 C31 -52.2(3)
C18 C22 Si3 C32 -154.7(3)
Si4 C22 Si3 C32 69.0(3)
C18 C22 Si4 C33 -69.7(4)
Si3 C22 Si4 C33 66.5(3)
C18 C22 Si4 C34 168.8(3)
Si3 C22 Si4 C34 -55.0(3)
C18 C22 Si4 C35 50.8(4)
Si3 C22 Si4 C35 -173.0(3)
C20 C23 Si5 C37 90.4(3)
Si6 C23 Si5 C37 -43.9(3)
C20 C23 Si5 C38 -149.6(3)
Si6 C23 Si5 C38 76.1(3)
C20 C23 Si5 C36 -30.3(3)
Si6 C23 Si5 C36 -164.5(2)
C20 C23 Si6 C40 47.4(3)
Si5 C23 Si6 C40 -177.1(2)
C20 C23 Si6 C39 164.3(3)
Si5 C23 Si6 C39 -60.3(3)
C20 C23 Si6 C41 -73.1(3)
Si5 C23 Si6 C41 62.3(3)
